data_7714531
loop_
_publ_author_name
'Zhang, Rui'
'He, Li-Hua'
'Liu, Sui-Jun'
'Liao, Jin-Sheng'
'Wen, He-Rui'
'Chen, Jing-Lin'
'Zhao, Feng'

_publ_section_title
;
 Multistimuli-responsive multicolor solid-state luminescence tuned by
 NH-dependent switchable hydrogen bonds.
;
_journal_issue 1
_journal_name_full 'Dalton transactions (Cambridge, England : 2003)'
_journal_page_first 339
_journal_page_last 345
_journal_paper_doi 10.1039/d3dt03124a
_journal_volume 53
_journal_year 2023
_chemical_formula_moiety 'C68 H68 Cu2 N12 P4, 2(Cl O4), 2(C3 H6 O), 2(H2 O)'
_chemical_formula_sum 'C74 H84 Cl2 Cu2 N12 O12 P4'
_chemical_formula_weight 1655.39
_space_group_crystal_system triclinic
_space_group_IT_number 2
_space_group_name_Hall '-P 1'
_space_group_name_H-M_alt 'P -1'
_atom_sites_solution_hydrogens mixed
_atom_sites_solution_primary iterative
_audit_creation_date 2023-07-11
_audit_creation_method
;
Olex2 1.5
(compiled 2023.03.06 svn.rbb2c1857 for OlexSys, GUI svn.r6748)
;
_audit_update_record
;
2023-08-05 deposited with the CCDC.	2023-11-20 downloaded from the CCDC.
;
_cell_angle_alpha 72.490(2)
_cell_angle_beta 67.577(2)
_cell_angle_gamma 67.012(2)
_cell_formula_units_Z 1
_cell_length_a 12.8443(3)
_cell_length_b 13.3701(3)
_cell_length_c 13.9219(3)
_cell_measurement_reflns_used 31310
_cell_measurement_temperature 297.46(15)
_cell_measurement_theta_max 30.9940
_cell_measurement_theta_min 2.0420
_cell_volume 2001.86(9)
_computing_cell_refinement 'CrysAlisPro 1.171.41.112a (Rigaku OD, 2021)'
_computing_data_collection 'CrysAlisPro 1.171.41.112a (Rigaku OD, 2021)'
_computing_data_reduction 'CrysAlisPro 1.171.41.112a (Rigaku OD, 2021)'
_computing_molecular_graphics 'Olex2 1.5 (Dolomanov et al., 2009)'
_computing_publication_material 'Olex2 1.5 (Dolomanov et al., 2009)'
_computing_structure_refinement 'XL  (Sheldrick, 2008)'
_computing_structure_solution 'olex2.solve 1.5 (Bourhis et al., 2015)'
_diffrn_ambient_environment air
_diffrn_ambient_temperature 297.46(15)
_diffrn_detector 'Hybrid Pixel Array Detector'
_diffrn_detector_area_resol_mean 10.0000
_diffrn_detector_type HyPix
_diffrn_measured_fraction_theta_full 0.998
_diffrn_measured_fraction_theta_max 0.995
_diffrn_measurement_details
;
List of Runs (angles in degrees, time in seconds):

  # Type    Start    End  Width  t~exp~   \w     \q     \k     \f   Frames
#--------------------------------------------------------------------------
  1  \w     -5.00  80.00   0.50    0.60    --    4.92  19.00 -60.00  170
  2  \w     -3.00  68.00   0.50    0.60    --    4.92  19.00  30.00  142
  3  \w      0.00  39.00   0.50    0.60    --    4.92  91.00 110.00   78
  4  \w    -34.00  -1.00   0.50    0.60    --   -5.39  91.00 110.00   66
  5  \w    -18.00  62.00   0.50    0.60    --   -5.39  37.00  90.00  160
  6  \w    -18.00  58.00   0.50    0.60    --   -5.39  19.00-120.00  152
  7  \w    -18.00  70.00   0.50    0.60    --   -5.39  19.00-180.00  176
  8  \w    -25.00  18.00   0.50    0.60    --    4.92 -28.00 -11.00   86
  9  \w    -67.00 -29.00   0.50    0.60    --    4.92 -28.00 -11.00   76
 10  \w    -67.00  18.00   0.50    0.60    --    4.92 -34.00 -64.64  170
 11  \w     -9.00  34.00   0.50    0.60    --    4.92 -91.00  -2.00   86
 12  \w    -42.00  19.00   0.50    0.60    --    4.92 -33.00  57.10  122
 13  \w    -78.00   6.00   0.50    0.60    --   -5.39 -57.00  30.00  168
 14  \w    -34.00   5.00   0.50    0.60    --   -5.39 -91.00  -2.00   78
;
_diffrn_measurement_device 'four-circle diffractometer'
_diffrn_measurement_device_type 'XtaLAB Synergy R, HyPix'
_diffrn_measurement_method '\w scans'
_diffrn_orient_matrix_type 'CrysAlisPro convention (1999,Acta A55,543-557)'
_diffrn_orient_matrix_UB_11 0.0001719000
_diffrn_orient_matrix_UB_12 -0.0348891000
_diffrn_orient_matrix_UB_13 -0.0296988000
_diffrn_orient_matrix_UB_21 0.0471935000
_diffrn_orient_matrix_UB_22 0.0149931000
_diffrn_orient_matrix_UB_23 -0.0419518000
_diffrn_orient_matrix_UB_31 0.0415772000
_diffrn_orient_matrix_UB_32 -0.0445892000
_diffrn_orient_matrix_UB_33 0.0222655000
_diffrn_radiation_monochromator mirror
_diffrn_radiation_probe x-ray
_diffrn_radiation_type 'Mo K\a'
_diffrn_radiation_wavelength 0.71073
_diffrn_reflns_av_R_equivalents 0.0529
_diffrn_reflns_av_unetI/netI 0.0785
_diffrn_reflns_Laue_measured_fraction_full 0.998
_diffrn_reflns_Laue_measured_fraction_max 0.995
_diffrn_reflns_limit_h_max 16
_diffrn_reflns_limit_h_min -16
_diffrn_reflns_limit_k_max 17
_diffrn_reflns_limit_k_min -17
_diffrn_reflns_limit_l_max 18
_diffrn_reflns_limit_l_min -18
_diffrn_reflns_number 58231
_diffrn_reflns_point_group_measured_fraction_full 0.998
_diffrn_reflns_point_group_measured_fraction_max 0.995
_diffrn_reflns_theta_full 25.242
_diffrn_reflns_theta_max 27.500
_diffrn_reflns_theta_min 1.806
_diffrn_source 'micro-focus sealed X-ray tube'
_diffrn_source_type 'Mova (Mo) X-ray Source'
_exptl_absorpt_coefficient_mu 0.744
_exptl_absorpt_correction_T_max 1.00000
_exptl_absorpt_correction_T_min 0.60387
_exptl_absorpt_correction_type multi-scan
_exptl_absorpt_process_details
;
CrysAlisPro 1.171.41.112a (Rigaku Oxford Diffraction, 2021)
Empirical absorption correction using spherical harmonics,
implemented in SCALE3 ABSPACK scaling algorithm.
;
_exptl_crystal_colour colourless
_exptl_crystal_colour_primary colourless
_exptl_crystal_density_diffrn 1.373
_exptl_crystal_description block
_exptl_crystal_F_000 860
_exptl_crystal_size_max 0.16
_exptl_crystal_size_mid 0.13
_exptl_crystal_size_min 0.12
_refine_diff_density_max 0.970
_refine_diff_density_min -1.119
_refine_diff_density_rms 0.083
_refine_ls_extinction_method none
_refine_ls_goodness_of_fit_ref 1.056
_refine_ls_hydrogen_treatment constr
_refine_ls_matrix_type full
_refine_ls_number_parameters 588
_refine_ls_number_reflns 9157
_refine_ls_number_restraints 470
_refine_ls_restrained_S_all 1.080
_refine_ls_R_factor_all 0.0557
_refine_ls_R_factor_gt 0.0418
_refine_ls_shift/su_max 0.001
_refine_ls_shift/su_mean 0.000
_refine_ls_structure_factor_coef Fsqd
_refine_ls_weighting_details 'w=1/[\s^2^(Fo^2^)+(0.0907P)^2^+0.3504P] where P=(Fo^2^+2Fc^2^)/3'
_refine_ls_weighting_scheme calc
_refine_ls_wR_factor_gt 0.1291
_refine_ls_wR_factor_ref 0.1362
_reflns_Friedel_coverage 0.000
_reflns_number_gt 7609
_reflns_number_total 9157
_reflns_threshold_expression 'I > 2\s(I)'
_cod_data_source_file d3dt03124a2.cif
_cod_data_source_block 1a
_cod_depositor_comments 'Adding full bibliography for 7714531--7714534.cif.'
_cod_database_code 7714531
_shelx_shelxl_version_number 2019/1
_chemical_oxdiff_formula 'C H O N Cu'
_shelx_space_group_comment
;
The symmetry employed for this shelxl refinement is uniquely defined
by the following loop, which should always be used as a source of
symmetry information in preference to the above space-group names.
They are only intended as comments.
;
_shelx_estimated_absorpt_t_max 0.916
_shelx_estimated_absorpt_t_min 0.890
_reflns_odcompleteness_completeness 99.98
_reflns_odcompleteness_iscentric 1
_reflns_odcompleteness_theta 26.32
_olex2_refinement_description
;
1. Fixed Uiso
 At 1.2 times of:
  All C(H) groups, All N(H) groups
 At 1.5 times of:
  All C(H,H,H) groups, All O(H,H) groups
2. Restrained distances
 C7-C10A
 1.5 with sigma of 0.02
 C9A-C7 = C7-C8A
 1.5 with sigma of 0.02
 C9-C7 = C7-C10
 1.5 with sigma of 0.02
 C7-C8
 1.5 with sigma of 0.02
 C37-C36 \\sim C37A-C36A
 with sigma of 0.02
 C36A-C35A \\sim C35-C36
 with sigma of 0.02
 O3A-O2A \\sim O3A-O4A \\sim O3A-O5A \\sim O2A-O4A \\sim O2A-O5A \\sim O4A-O5A
 with sigma of 0.02
 Cl1-O3A \\sim Cl1-O4 \\sim Cl1-O5A \\sim Cl1-O5 \\sim Cl1-O2A \\sim Cl1-O3
\\sim Cl1-O4A \\sim Cl1-O2
 with sigma of 0.02
 O4-O3 \\sim O4-O2 \\sim O4-O5 \\sim O3-O2 \\sim O3-O5 \\sim O2-O5
 with sigma of 0.02
 C37A-C35A \\sim C37-C35
 with sigma of 0.02
 O1-C37 \\sim O1A-C37A
 with sigma of 0.02
3. Restrained planarity
 O1A, C35A, C36A, C37A
 with sigma of 0.1
 O1, C35, C36, C37
 with sigma of 0.1
4. Uiso/Uaniso restraints and constraints
O1 \\sim O1A \\sim C35 \\sim C35A \\sim C36 \\sim C36A \\sim C37 \\sim C37A:
within 2A with sigma of 0.01 and sigma for terminal atoms of 0.02 within 2A
Cl1 \\sim O2 \\sim O2A \\sim O3 \\sim O3A \\sim O4 \\sim O4A \\sim O5 \\sim
O5A: within 2A with sigma of 0.01 and sigma for terminal atoms of 0.02 within 2A
Uanis(O6) \\sim Ueq, Uanis(O7) \\sim Ueq: with sigma of 0.01 and sigma for
terminal atoms of 0.02
Uanis(O6) \\sim Ueq: with sigma of 0.01 and sigma for terminal atoms of 0.02
Uanis(C10) \\sim Ueq, Uanis(C8) \\sim Ueq, Uanis(C9) \\sim Ueq, Uanis(C9A)
\\sim Ueq, Uanis(C10A) \\sim Ueq, Uanis(C8A) \\sim Ueq: with sigma of 0.01 and
sigma for terminal atoms of 0.02
Uanis(O4) \\sim Ueq, Uanis(O2) \\sim Ueq, Uanis(O5A) \\sim Ueq, Uanis(O3A)
\\sim Ueq, Uanis(O4A) \\sim Ueq, Uanis(O3) \\sim Ueq, Uanis(O2A) \\sim Ueq,
Uanis(O5) \\sim Ueq: with sigma of 0.01 and sigma for terminal atoms of 0.02
Uanis(O6) = Uanis(O7)
5. Rigid body (RIGU) restrains
 C7, C8, C8A, C9, C9A, C10, C10A
 with sigma for 1-2 distances of 0.004 and sigma for 1-3 distances of 0.004
 O1, O1A, C35, C35A, C36, C36A, C37, C37A
 with sigma for 1-2 distances of 0.01 and sigma for 1-3 distances of 0.02
 C6, C7, C8, C9, C10
 with sigma for 1-2 distances of 0.004 and sigma for 1-3 distances of 0.004
 Cl1, O2, O2A, O3, O3A, O4, O4A, O5, O5A
 with sigma for 1-2 distances of 0.01 and sigma for 1-3 distances of 0.02
6. Others
 Sof(C8A)=Sof(H8AA)=Sof(H8AB)=Sof(H8AC)=Sof(C9A)=Sof(H9AA)=Sof(H9AB)=Sof(H9AC)=
 Sof(C10A)=Sof(H10D)=Sof(H10E)=Sof(H10F)=1-FVAR(1)
 Sof(C8)=Sof(H8A)=Sof(H8B)=Sof(H8C)=Sof(C9)=Sof(H9A)=Sof(H9B)=Sof(H9C)=
 Sof(C10)=Sof(H10A)=Sof(H10B)=Sof(H10C)=FVAR(1)
 Sof(O2)=Sof(O3)=Sof(O4)=Sof(O5)=1-FVAR(2)
 Sof(O2A)=Sof(O3A)=Sof(O4A)=Sof(O5A)=FVAR(2)
 Sof(O1A)=Sof(C35A)=Sof(H35D)=Sof(H35E)=Sof(H35F)=Sof(C36A)=Sof(H36D)=
 Sof(H36E)=Sof(H36F)=Sof(C37A)=1-FVAR(3)
 Sof(O1)=Sof(C35)=Sof(H35A)=Sof(H35B)=Sof(H35C)=Sof(C36)=Sof(H36A)=Sof(H36B)=
 Sof(H36C)=Sof(C37)=FVAR(3)
 Fixed Sof: O6(0.5) H6A(0.5) H6B(0.5) O7(0.5) H7A(0.5) H7B(0.5)
 Fixed X: O7(0.44086)
7.a Riding coordinates:
 C8A(H8AA,H8AB,H8AC), C9A(H9AA,H9AB,H9AC), C10A(H10D,H10E,H10F), C36A(H36D,
 H36E,H36F), O6(H6A,H6B), O7(H7A), O7(H7B)
7.b Aromatic/amide H refined with riding coordinates:
 N3(H3), N6(H6), C1(H1), C2(H2), C3(H3A), C12(H12), C13(H13), C14(H14),
 C15(H15), C16(H16), C18(H18), C19(H19), C20(H20), C21(H21), C22(H22), C24(H24),
  C25(H25), C26(H26), C27(H27), C28(H28), C30(H30), C31(H31), C32(H32),
 C33(H33), C34(H34)
7.c Idealised Me refined as rotating group:
 C8(H8A,H8B,H8C), C9(H9A,H9B,H9C), C10(H10A,H10B,H10C), C35(H35A,H35B,H35C),
 C35A(H35D,H35E,H35F), C36(H36A,H36B,H36C)
;
_olex2_submission_special_instructions 'No special instructions were received'
_oxdiff_exptl_absorpt_empirical_details
;
Empirical correction (ABSPACK) includes:
- Absorption correction using spherical harmonics
- Frame scaling
;
_oxdiff_exptl_absorpt_empirical_full_max 2.031
_oxdiff_exptl_absorpt_empirical_full_min 0.535

loop_
_space_group_symop_operation_xyz
'x, y, z'
'-x, -y, -z'

loop_
_atom_site_label
_atom_site_type_symbol
_atom_site_fract_x
_atom_site_fract_y
_atom_site_fract_z
_atom_site_U_iso_or_equiv
_atom_site_adp_type
_atom_site_occupancy
_atom_site_site_symmetry_order
_atom_site_calc_flag
_atom_site_refinement_flags_posn
_atom_site_refinement_flags_adp
_atom_site_refinement_flags_occupancy
_atom_site_disorder_assembly
_atom_site_disorder_group
Cu1 Cu 0.42305(2) 0.92706(2) 0.09997(2) 0.03825(10) Uani 1 1 d . . . . .
P1 P 0.29513(4) 1.09590(4) 0.12658(4) 0.03528(12) Uani 1 1 d . . . . .
P2 P 0.39340(4) 1.18785(4) -0.10080(4) 0.03594(12) Uani 1 1 d . . . . .
N1 N 0.37380(15) 0.86951(14) 0.00241(13) 0.0410(4) Uani 1 1 d . . . . .
N2 N 0.31584(16) 0.82265(15) 0.21390(13) 0.0441(4) Uani 1 1 d . . . . .
N3 N 0.27212(17) 0.78241(16) 0.31736(14) 0.0486(4) Uani 1 1 d . . . . .
H3 H 0.283685 0.795786 0.368520 0.058 Uiso 1 1 calc R U . . .
N4 N 0.2078(2) 0.7155(2) 0.23453(17) 0.0623(5) Uani 1 1 d . . . . .
N5 N 0.2670(2) 0.7570(2) 0.00554(18) 0.0699(6) Uani 1 1 d . . . . .
N6 N 0.29259(15) 1.19660(14) 0.01914(13) 0.0395(4) Uani 1 1 d . . . . .
H6 H 0.235081 1.257383 0.026251 0.047 Uiso 1 1 calc R U . . .
C1 C 0.4050(2) 0.89089(19) -0.10314(17) 0.0479(5) Uani 1 1 d . . . . .
H1 H 0.452047 0.936566 -0.140049 0.058 Uiso 1 1 calc R U . . .
C2 C 0.3695(3) 0.8473(2) -0.1588(2) 0.0626(6) Uani 1 1 d . . . . .
H2 H 0.391052 0.862594 -0.232210 0.075 Uiso 1 1 calc R U . . .
C3 C 0.3015(3) 0.7810(3) -0.1010(2) 0.0750(8) Uani 1 1 d . . . . .
H3A H 0.277131 0.750076 -0.136986 0.090 Uiso 1 1 calc R U . . .
C4 C 0.3055(2) 0.80305(19) 0.05202(18) 0.0492(5) Uani 1 1 d . . . . .
C5 C 0.2748(2) 0.77978(19) 0.16765(18) 0.0485(5) Uani 1 1 d . . . . .
C6 C 0.2085(2) 0.7190(2) 0.32836(19) 0.0573(6) Uani 1 1 d . . . . .
C7 C 0.1461(3) 0.6613(3) 0.4336(2) 0.0751(8) Uani 1 1 d D . . . .
C8 C 0.2378(5) 0.5756(6) 0.4816(5) 0.137(3) Uani 0.882(7) 1 d D U P A 1
H8A H 0.286840 0.522171 0.436324 0.205 Uiso 0.882(7) 1 calc R U P A 1
H8B H 0.199531 0.539486 0.549355 0.205 Uiso 0.882(7) 1 calc R U P A 1
H8C H 0.286063 0.610069 0.490143 0.205 Uiso 0.882(7) 1 calc R U P A 1
C8A C 0.206(4) 0.644(4) 0.518(2) 0.097(7) Uani 0.118(7) 1 d D U P A 2
H8AA H 0.290016 0.612239 0.489274 0.146 Uiso 0.118(7) 1 d R U P A 2
H8AB H 0.176466 0.595359 0.580274 0.146 Uiso 0.118(7) 1 d R U P A 2
H8AC H 0.190176 0.713619 0.537024 0.146 Uiso 0.118(7) 1 d R U P A 2
C9 C 0.0632(5) 0.7467(4) 0.5024(3) 0.1102(18) Uani 0.882(7) 1 d D U P A 1
H9A H 0.107932 0.783574 0.512863 0.165 Uiso 0.882(7) 1 calc R U P A 1
H9B H 0.023077 0.711115 0.569495 0.165 Uiso 0.882(7) 1 calc R U P A 1
H9C H 0.005935 0.799775 0.468574 0.165 Uiso 0.882(7) 1 calc R U P A 1
C9A C 0.0170(16) 0.702(3) 0.472(3) 0.095(7) Uani 0.118(7) 1 d D U P A 2
H9AA H -0.021436 0.701854 0.424680 0.142 Uiso 0.118(7) 1 d R U P A 2
H9AB H -0.001296 0.776684 0.479300 0.142 Uiso 0.118(7) 1 d R U P A 2
H9AC H -0.010576 0.659334 0.539450 0.142 Uiso 0.118(7) 1 d R U P A 2
C10 C 0.0660(6) 0.6117(6) 0.4153(4) 0.121(2) Uani 0.882(7) 1 d D U P A 1
H10A H 0.011647 0.669187 0.380957 0.181 Uiso 0.882(7) 1 calc R U P A 1
H10B H 0.022400 0.578636 0.482038 0.181 Uiso 0.882(7) 1 calc R U P A 1
H10C H 0.114338 0.556635 0.371694 0.181 Uiso 0.882(7) 1 calc R U P A 1
C10A C 0.166(3) 0.5435(17) 0.425(2) 0.081(6) Uani 0.118(7) 1 d D U P A 2
H10D H 0.132044 0.545125 0.373963 0.122 Uiso 0.118(7) 1 d R U P A 2
H10E H 0.129464 0.505655 0.492664 0.122 Uiso 0.118(7) 1 d R U P A 2
H10F H 0.249714 0.505455 0.403783 0.122 Uiso 0.118(7) 1 d R U P A 2
C11 C 0.14577(18) 1.08419(18) 0.17461(18) 0.0471(5) Uani 1 1 d . . . . .
C12 C 0.0756(3) 1.0870(3) 0.2777(2) 0.0727(8) Uani 1 1 d . . . . .
H12 H 0.101077 1.101154 0.325022 0.087 Uiso 1 1 calc R U . . .
C13 C -0.0337(3) 1.0686(4) 0.3116(3) 0.0971(12) Uani 1 1 d . . . . .
H13 H -0.079798 1.069084 0.381836 0.116 Uiso 1 1 calc R U . . .
C14 C -0.0732(3) 1.0500(3) 0.2434(4) 0.0963(12) Uani 1 1 d . . . . .
H14 H -0.147453 1.040615 0.265881 0.116 Uiso 1 1 calc R U . . .
C15 C -0.0039(3) 1.0452(3) 0.1418(3) 0.0887(11) Uani 1 1 d . . . . .
H15 H -0.030175 1.030367 0.095456 0.106 Uiso 1 1 calc R U . . .
C16 C 0.1059(2) 1.0622(2) 0.1065(2) 0.0636(6) Uani 1 1 d . . . . .
H16 H 0.152477 1.058691 0.036742 0.076 Uiso 1 1 calc R U . . .
C17 C 0.3174(2) 1.18014(19) -0.18389(16) 0.0467(5) Uani 1 1 d . . . . .
C18 C 0.1956(3) 1.2144(3) -0.1589(2) 0.0739(8) Uani 1 1 d . . . . .
H18 H 0.148662 1.243957 -0.097984 0.089 Uiso 1 1 calc R U . . .
C19 C 0.1431(4) 1.2047(4) -0.2252(3) 0.0986(12) Uani 1 1 d . . . . .
H19 H 0.060910 1.227836 -0.208545 0.118 Uiso 1 1 calc R U . . .
C20 C 0.2134(4) 1.1606(4) -0.3160(3) 0.0980(12) Uani 1 1 d . . . . .
H20 H 0.178277 1.153885 -0.360084 0.118 Uiso 1 1 calc R U . . .
C21 C 0.3325(4) 1.1275(3) -0.3405(2) 0.0858(10) Uani 1 1 d . . . . .
H21 H 0.379187 1.098555 -0.401774 0.103 Uiso 1 1 calc R U . . .
C22 C 0.3858(3) 1.1362(2) -0.27547(19) 0.0631(7) Uani 1 1 d . . . . .
H22 H 0.468035 1.112495 -0.292918 0.076 Uiso 1 1 calc R U . . .
C23 C 0.40607(19) 1.32665(17) -0.14859(17) 0.0437(4) Uani 1 1 d . . . . .
C24 C 0.4218(2) 1.3771(2) -0.0834(2) 0.0585(6) Uani 1 1 d . . . . .
H24 H 0.414355 1.344683 -0.012877 0.070 Uiso 1 1 calc R U . . .
C25 C 0.4485(3) 1.4757(2) -0.1230(3) 0.0781(9) Uani 1 1 d . . . . .
H25 H 0.459522 1.508817 -0.079193 0.094 Uiso 1 1 calc R U . . .
C26 C 0.4588(3) 1.5246(2) -0.2275(3) 0.0796(9) Uani 1 1 d . . . . .
H26 H 0.476324 1.590789 -0.253937 0.096 Uiso 1 1 calc R U . . .
C27 C 0.4431(3) 1.4755(2) -0.2921(2) 0.0735(8) Uani 1 1 d . . . . .
H27 H 0.450012 1.508568 -0.362398 0.088 Uiso 1 1 calc R U . . .
C28 C 0.4170(2) 1.3771(2) -0.25371(19) 0.0571(6) Uani 1 1 d . . . . .
H28 H 0.406623 1.344425 -0.298310 0.069 Uiso 1 1 calc R U . . .
C29 C 0.29706(19) 1.15810(17) 0.22522(15) 0.0424(4) Uani 1 1 d . . . . .
C30 C 0.3248(2) 1.0888(2) 0.31491(18) 0.0599(6) Uani 1 1 d . . . . .
H30 H 0.337485 1.013515 0.324611 0.072 Uiso 1 1 calc R U . . .
C31 C 0.3336(3) 1.1307(3) 0.3897(2) 0.0819(10) Uani 1 1 d . . . . .
H31 H 0.351105 1.083875 0.449997 0.098 Uiso 1 1 calc R U . . .
C32 C 0.3167(4) 1.2408(3) 0.3754(3) 0.0882(10) Uani 1 1 d . . . . .
H32 H 0.324613 1.268415 0.425234 0.106 Uiso 1 1 calc R U . . .
C33 C 0.2883(3) 1.3106(3) 0.2885(3) 0.0821(9) Uani 1 1 d . . . . .
H33 H 0.276409 1.385574 0.279729 0.098 Uiso 1 1 calc R U . . .
C34 C 0.2768(3) 1.2704(2) 0.2126(2) 0.0605(6) Uani 1 1 d . . . . .
H34 H 0.255863 1.318432 0.154183 0.073 Uiso 1 1 calc R U . . .
Cl1 Cl 0.37843(7) 0.79494(7) 0.54686(5) 0.0731(2) Uani 1 1 d D U . . .
O2 O 0.3395(16) 0.8387(11) 0.4556(10) 0.088(3) Uani 0.45(3) 1 d D U P B 1
O2A O 0.2993(10) 0.8522(9) 0.4812(8) 0.081(2) Uani 0.55(3) 1 d D U P B 2
O3 O 0.3886(15) 0.8746(9) 0.5829(9) 0.101(3) Uani 0.45(3) 1 d D U P B 1
O3A O 0.4270(12) 0.8772(8) 0.5472(13) 0.115(3) Uani 0.55(3) 1 d D U P B 2
O4 O 0.4888(10) 0.7075(8) 0.5209(12) 0.090(3) Uani 0.45(3) 1 d D U P B 1
O4A O 0.4731(11) 0.7114(9) 0.4971(10) 0.120(4) Uani 0.55(3) 1 d D U P B 2
O5 O 0.2944(10) 0.7427(12) 0.6281(11) 0.103(4) Uani 0.45(3) 1 d D U P B 1
O5A O 0.3138(11) 0.7602(10) 0.6487(6) 0.101(3) Uani 0.55(3) 1 d D U P B 2
O1 O 0.0789(4) 1.3818(5) 0.0595(4) 0.0941(17) Uani 0.865(6) 1 d D U P C 1
O1A O 0.063(2) 1.367(3) 0.034(3) 0.078(6) Uani 0.135(6) 1 d D U P C 2
C35 C -0.1176(6) 1.3728(6) 0.1144(7) 0.139(2) Uani 0.865(6) 1 d D U P C 1
H35A H -0.182223 1.438039 0.103941 0.208 Uiso 0.865(6) 1 calc R U P C 1
H35B H -0.144792 1.325668 0.179135 0.208 Uiso 0.865(6) 1 calc R U P C 1
H35C H -0.087941 1.334230 0.056506 0.208 Uiso 0.865(6) 1 calc R U P C 1
C35A C -0.098(3) 1.402(3) -0.019(2) 0.114(7) Uani 0.135(6) 1 d D U P C 2
H35D H -0.160826 1.471831 -0.019880 0.172 Uiso 0.135(6) 1 calc R U P C 2
H35E H -0.130527 1.343624 -0.004582 0.172 Uiso 0.135(6) 1 calc R U P C 2
H35F H -0.039146 1.402160 -0.087090 0.172 Uiso 0.135(6) 1 calc R U P C 2
C36 C -0.0514(7) 1.4706(7) 0.2004(5) 0.155(3) Uani 0.865(6) 1 d D U P C 1
H36A H -0.025296 1.423445 0.259539 0.232 Uiso 0.865(6) 1 calc R U P C 1
H36B H -0.135799 1.504646 0.223461 0.232 Uiso 0.865(6) 1 calc R U P C 1
H36C H -0.013180 1.526730 0.170538 0.232 Uiso 0.865(6) 1 calc R U P C 1
C36A C -0.118(3) 1.397(4) 0.173(2) 0.121(8) Uani 0.135(6) 1 d D U P C 2
H36D H -0.113691 1.324381 0.214839 0.181 Uiso 0.135(6) 1 d R U P C 2
H36E H -0.198871 1.436881 0.173969 0.181 Uiso 0.135(6) 1 d R U P C 2
H36F H -0.090141 1.435271 0.200709 0.181 Uiso 0.135(6) 1 d R U P C 2
C37 C -0.0207(3) 1.4045(3) 0.1198(3) 0.0811(12) Uani 0.865(6) 1 d D U P C 1
C37A C -0.044(2) 1.3866(19) 0.064(2) 0.106(5) Uani 0.135(6) 1 d D U P C 2
O6 O 0.1961(17) 0.5491(13) 0.1393(13) 0.291(5) Uani 0.5 1 d . U P . .
H6A H 0.187198 0.569299 0.195064 0.437 Uiso 0.5 1 d R U P . .
H6B H 0.227868 0.593099 0.089214 0.437 Uiso 0.5 1 d R U P . .
O7 O 0.440860 0.4226(10) 0.1142(12) 0.291(5) Uani 0.5 1 d . U P . .
H7A H 0.388080 0.445362 0.173589 0.437 Uiso 0.5 1 d R U P . .
H7B H 0.398400 0.424592 0.077979 0.437 Uiso 0.5 1 d R U P . .

loop_
_atom_site_aniso_label
_atom_site_aniso_U_11
_atom_site_aniso_U_22
_atom_site_aniso_U_33
_atom_site_aniso_U_23
_atom_site_aniso_U_13
_atom_site_aniso_U_12
Cu1 0.04037(15) 0.03784(15) 0.03986(15) -0.01205(10) -0.01529(10) -0.00868(10)
P1 0.0374(2) 0.0375(2) 0.0315(2) -0.01046(18) -0.01084(18) -0.00853(19)
P2 0.0410(3) 0.0370(2) 0.0319(2) -0.00702(18) -0.01629(19) -0.00846(19)
N1 0.0462(9) 0.0438(9) 0.0399(8) -0.0119(7) -0.0155(7) -0.0153(7)
N2 0.0493(9) 0.0466(9) 0.0378(9) -0.0053(7) -0.0113(7) -0.0199(8)
N3 0.0578(11) 0.0519(10) 0.0368(9) -0.0066(7) -0.0081(8) -0.0249(9)
N4 0.0767(14) 0.0702(13) 0.0530(11) -0.0139(10) -0.0070(10) -0.0461(12)
N5 0.0943(17) 0.0864(16) 0.0580(13) -0.0166(11) -0.0221(12) -0.0556(14)
N6 0.0411(8) 0.0381(8) 0.0348(8) -0.0089(6) -0.0145(7) -0.0032(7)
C1 0.0530(12) 0.0544(12) 0.0410(10) -0.0121(9) -0.0155(9) -0.0174(10)
C2 0.0792(17) 0.0789(17) 0.0458(12) -0.0168(12) -0.0231(12) -0.0326(14)
C3 0.100(2) 0.096(2) 0.0616(16) -0.0253(15) -0.0295(15) -0.0504(19)
C4 0.0576(13) 0.0518(12) 0.0481(12) -0.0132(9) -0.0163(10) -0.0235(10)
C5 0.0556(12) 0.0500(11) 0.0470(11) -0.0087(9) -0.0129(9) -0.0263(10)
C6 0.0653(14) 0.0582(13) 0.0497(12) -0.0106(10) -0.0048(10) -0.0321(12)
C7 0.094(2) 0.0797(18) 0.0526(14) -0.0070(13) 0.0011(13) -0.0543(16)
C8 0.122(4) 0.125(4) 0.095(3) 0.043(3) -0.009(3) -0.041(3)
C8A 0.123(13) 0.100(14) 0.075(11) -0.004(9) -0.017(10) -0.063(11)
C9 0.122(4) 0.114(3) 0.067(2) -0.019(2) 0.024(2) -0.057(3)
C9A 0.104(7) 0.091(12) 0.084(14) -0.012(10) -0.006(7) -0.050(7)
C10 0.144(5) 0.144(5) 0.093(3) -0.004(3) -0.002(3) -0.108(4)
C10A 0.110(13) 0.079(8) 0.056(10) 0.000(7) 0.001(9) -0.065(7)
C11 0.0389(10) 0.0460(11) 0.0532(12) -0.0160(9) -0.0089(9) -0.0097(8)
C12 0.0581(15) 0.097(2) 0.0627(16) -0.0285(15) 0.0000(12) -0.0315(15)
C13 0.0632(19) 0.129(3) 0.087(2) -0.032(2) 0.0166(17) -0.046(2)
C14 0.0579(17) 0.113(3) 0.126(3) -0.046(2) -0.0011(19) -0.0427(18)
C15 0.0589(17) 0.106(3) 0.124(3) -0.054(2) -0.0202(18) -0.0316(17)
C16 0.0494(13) 0.0779(17) 0.0734(17) -0.0328(14) -0.0136(11) -0.0202(12)
C17 0.0592(12) 0.0511(11) 0.0378(10) -0.0046(8) -0.0256(9) -0.0173(10)
C18 0.0640(16) 0.106(2) 0.0643(16) -0.0235(15) -0.0333(13) -0.0199(15)
C19 0.087(2) 0.147(4) 0.090(2) -0.014(2) -0.053(2) -0.045(2)
C20 0.136(3) 0.133(3) 0.070(2) -0.009(2) -0.062(2) -0.065(3)
C21 0.124(3) 0.102(2) 0.0545(16) -0.0192(16) -0.0445(18) -0.038(2)
C22 0.0809(17) 0.0733(16) 0.0398(12) -0.0124(11) -0.0257(12) -0.0199(14)
C23 0.0443(10) 0.0375(10) 0.0471(11) -0.0052(8) -0.0182(9) -0.0078(8)
C24 0.0749(16) 0.0456(12) 0.0641(15) -0.0060(10) -0.0343(13) -0.0178(11)
C25 0.098(2) 0.0505(14) 0.103(2) -0.0099(15) -0.0473(19) -0.0265(15)
C26 0.086(2) 0.0495(14) 0.098(2) 0.0039(15) -0.0291(18) -0.0276(14)
C27 0.085(2) 0.0552(15) 0.0643(17) 0.0086(12) -0.0184(14) -0.0237(14)
C28 0.0692(15) 0.0489(12) 0.0482(12) -0.0022(9) -0.0202(11) -0.0158(11)
C29 0.0474(10) 0.0456(10) 0.0351(9) -0.0157(8) -0.0132(8) -0.0085(8)
C30 0.0776(16) 0.0580(14) 0.0418(11) -0.0132(10) -0.0252(11) -0.0086(12)
C31 0.110(2) 0.087(2) 0.0515(15) -0.0229(14) -0.0455(16) -0.0046(18)
C32 0.117(3) 0.098(2) 0.0728(19) -0.0434(18) -0.0457(19) -0.019(2)
C33 0.114(3) 0.0686(17) 0.084(2) -0.0393(16) -0.0387(19) -0.0213(17)
C34 0.0800(17) 0.0529(13) 0.0545(13) -0.0187(11) -0.0281(12) -0.0123(12)
Cl1 0.0879(5) 0.0825(5) 0.0457(3) -0.0069(3) -0.0236(3) -0.0235(4)
O2 0.140(7) 0.104(5) 0.054(4) 0.010(4) -0.053(5) -0.068(5)
O2A 0.103(5) 0.099(4) 0.051(3) -0.003(3) -0.031(3) -0.039(3)
O3 0.146(7) 0.121(5) 0.067(4) -0.040(4) -0.054(4) -0.034(5)
O3A 0.134(6) 0.113(4) 0.128(7) -0.029(5) -0.053(5) -0.051(4)
O4 0.097(5) 0.081(4) 0.068(5) -0.008(3) -0.010(4) -0.022(3)
O4A 0.127(6) 0.120(5) 0.076(5) -0.036(4) -0.006(4) -0.010(4)
O5 0.089(4) 0.126(6) 0.058(5) 0.021(4) -0.013(4) -0.034(4)
O5A 0.110(5) 0.119(5) 0.046(3) -0.005(3) -0.025(3) -0.013(3)
O1 0.0604(19) 0.084(3) 0.098(3) -0.0108(19) -0.0153(16) 0.0064(17)
O1A 0.045(7) 0.067(9) 0.093(11) -0.011(9) -0.006(7) -0.005(6)
C35 0.096(3) 0.143(5) 0.166(6) -0.016(4) -0.018(4) -0.057(3)
C35A 0.084(11) 0.112(12) 0.146(12) -0.014(11) -0.026(10) -0.046(10)
C36 0.154(6) 0.170(6) 0.112(4) -0.052(4) -0.026(4) -0.015(5)
C36A 0.102(10) 0.117(10) 0.114(10) -0.021(9) -0.012(9) -0.024(9)
C37 0.0617(19) 0.065(2) 0.075(2) 0.0043(17) -0.0142(17) 0.0034(15)
C37A 0.076(6) 0.087(7) 0.113(7) -0.003(7) -0.011(6) -0.009(6)
O6 0.392(11) 0.240(9) 0.286(10) -0.027(7) -0.110(8) -0.151(9)
O7 0.392(11) 0.240(9) 0.286(10) -0.027(7) -0.110(8) -0.151(9)

loop_
_atom_type_symbol
_atom_type_description
_atom_type_scat_dispersion_real
_atom_type_scat_dispersion_imag
_atom_type_scat_source
C C 0.0033 0.0016 'International Tables Vol C Tables 4.2.6.8 and 6.1.1.4'
H H 0.0000 0.0000 'International Tables Vol C Tables 4.2.6.8 and 6.1.1.4'
Cl Cl 0.1484 0.1585 'International Tables Vol C Tables 4.2.6.8 and 6.1.1.4'
Cu Cu 0.3201 1.2651 'International Tables Vol C Tables 4.2.6.8 and 6.1.1.4'
N N 0.0061 0.0033 'International Tables Vol C Tables 4.2.6.8 and 6.1.1.4'
O O 0.0106 0.0060 'International Tables Vol C Tables 4.2.6.8 and 6.1.1.4'
P P 0.1023 0.0942 'International Tables Vol C Tables 4.2.6.8 and 6.1.1.4'

loop_
_geom_angle_atom_site_label_1
_geom_angle_atom_site_label_2
_geom_angle_atom_site_label_3
_geom_angle
_geom_angle_site_symmetry_1
_geom_angle_site_symmetry_3
_geom_angle_publ_flag
P1 Cu1 P2 143.91(2) . 2_675 ?
N1 Cu1 P1 108.43(5) . . ?
N1 Cu1 P2 105.16(5) . 2_675 ?
N1 Cu1 N2 76.61(7) . . ?
N2 Cu1 P1 100.28(5) . . ?
N2 Cu1 P2 99.95(5) . 2_675 ?
N6 P1 Cu1 116.82(6) . . ?
N6 P1 C11 103.65(10) . . ?
N6 P1 C29 104.77(9) . . ?
C11 P1 Cu1 106.97(7) . . ?
C29 P1 Cu1 119.25(7) . . ?
C29 P1 C11 103.56(10) . . ?
N6 P2 Cu1 114.98(6) . 2_675 ?
N6 P2 C17 105.44(10) . . ?
N6 P2 C23 103.09(10) . . ?
C17 P2 Cu1 121.96(8) . 2_675 ?
C17 P2 C23 102.95(10) . . ?
C23 P2 Cu1 106.19(7) . 2_675 ?
C1 N1 Cu1 126.85(15) . . ?
C1 N1 C4 116.65(18) . . ?
C4 N1 Cu1 116.50(14) . . ?
N3 N2 Cu1 145.04(15) . . ?
C5 N2 Cu1 112.60(14) . . ?
C5 N2 N3 102.36(17) . . ?
N2 N3 H3 125.0 . . ?
C6 N3 N2 110.07(19) . . ?
C6 N3 H3 125.0 . . ?
C6 N4 C5 102.9(2) . . ?
C4 N5 C3 115.0(2) . . ?
P1 N6 H6 117.3 . . ?
P2 N6 P1 125.30(10) . . ?
P2 N6 H6 117.3 . . ?
N1 C1 H1 119.0 . . ?
N1 C1 C2 122.0(2) . . ?
C2 C1 H1 119.0 . . ?
C1 C2 H2 121.8 . . ?
C3 C2 C1 116.5(2) . . ?
C3 C2 H2 121.8 . . ?
N5 C3 C2 124.1(2) . . ?
N5 C3 H3A 118.0 . . ?
C2 C3 H3A 118.0 . . ?
N1 C4 C5 115.18(19) . . ?
N5 C4 N1 125.9(2) . . ?
N5 C4 C5 118.9(2) . . ?
N2 C5 N4 114.8(2) . . ?
N2 C5 C4 119.10(19) . . ?
N4 C5 C4 126.1(2) . . ?
N3 C6 C7 124.1(2) . . ?
N4 C6 N3 110.0(2) . . ?
N4 C6 C7 126.0(2) . . ?
C6 C7 C8A 110.4(13) . . ?
C6 C7 C10 108.7(3) . . ?
C6 C7 C10A 109.3(9) . . ?
C8 C7 C6 108.5(3) . . ?
C8 C7 C9 112.4(5) . . ?
C8 C7 C10 112.6(5) . . ?
C9 C7 C6 108.7(3) . . ?
C9 C7 C10 105.8(4) . . ?
C9A C7 C6 118.2(14) . . ?
C9A C7 C8A 113(2) . . ?
C9A C7 C10A 100.8(19) . . ?
C10A C7 C8A 103(2) . . ?
C7 C8 H8A 109.5 . . ?
C7 C8 H8B 109.5 . . ?
C7 C8 H8C 109.5 . . ?
H8A C8 H8B 109.5 . . ?
H8A C8 H8C 109.5 . . ?
H8B C8 H8C 109.5 . . ?
C7 C8A H8AA 108.1 . . ?
C7 C8A H8AB 109.5 . . ?
C7 C8A H8AC 110.8 . . ?
H8AA C8A H8AB 109.5 . . ?
H8AA C8A H8AC 109.5 . . ?
H8AB C8A H8AC 109.5 . . ?
C7 C9 H9A 109.5 . . ?
C7 C9 H9B 109.5 . . ?
C7 C9 H9C 109.5 . . ?
H9A C9 H9B 109.5 . . ?
H9A C9 H9C 109.5 . . ?
H9B C9 H9C 109.5 . . ?
C7 C9A H9AA 114.1 . . ?
C7 C9A H9AB 104.7 . . ?
C7 C9A H9AC 109.5 . . ?
H9AA C9A H9AB 109.4 . . ?
H9AA C9A H9AC 109.5 . . ?
H9AB C9A H9AC 109.5 . . ?
C7 C10 H10A 109.5 . . ?
C7 C10 H10B 109.5 . . ?
C7 C10 H10C 109.5 . . ?
H10A C10 H10B 109.5 . . ?
H10A C10 H10C 109.5 . . ?
H10B C10 H10C 109.5 . . ?
C7 C10A H10D 109.7 . . ?
C7 C10A H10E 109.6 . . ?
C7 C10A H10F 109.2 . . ?
H10D C10A H10E 109.5 . . ?
H10D C10A H10F 109.5 . . ?
H10E C10A H10F 109.5 . . ?
C12 C11 P1 123.0(2) . . ?
C12 C11 C16 118.5(2) . . ?
C16 C11 P1 118.26(18) . . ?
C11 C12 H12 119.9 . . ?
C11 C12 C13 120.3(3) . . ?
C13 C12 H12 119.9 . . ?
C12 C13 H13 119.7 . . ?
C14 C13 C12 120.6(3) . . ?
C14 C13 H13 119.7 . . ?
C13 C14 H14 120.2 . . ?
C13 C14 C15 119.7(3) . . ?
C15 C14 H14 120.2 . . ?
C14 C15 H15 119.6 . . ?
C14 C15 C16 120.7(3) . . ?
C16 C15 H15 119.6 . . ?
C11 C16 C15 120.2(3) . . ?
C11 C16 H16 119.9 . . ?
C15 C16 H16 119.9 . . ?
C18 C17 P2 122.74(19) . . ?
C18 C17 C22 119.0(2) . . ?
C22 C17 P2 118.22(19) . . ?
C17 C18 H18 120.1 . . ?
C17 C18 C19 119.8(3) . . ?
C19 C18 H18 120.1 . . ?
C18 C19 H19 120.0 . . ?
C20 C19 C18 119.9(3) . . ?
C20 C19 H19 120.0 . . ?
C19 C20 H20 119.9 . . ?
C21 C20 C19 120.1(3) . . ?
C21 C20 H20 119.9 . . ?
C20 C21 H21 119.7 . . ?
C20 C21 C22 120.6(3) . . ?
C22 C21 H21 119.7 . . ?
C17 C22 H22 119.8 . . ?
C21 C22 C17 120.5(3) . . ?
C21 C22 H22 119.8 . . ?
C24 C23 P2 119.44(17) . . ?
C24 C23 C28 118.8(2) . . ?
C28 C23 P2 121.16(18) . . ?
C23 C24 H24 119.8 . . ?
C25 C24 C23 120.3(3) . . ?
C25 C24 H24 119.8 . . ?
C24 C25 H25 120.0 . . ?
C26 C25 C24 120.1(3) . . ?
C26 C25 H25 120.0 . . ?
C25 C26 H26 120.1 . . ?
C27 C26 C25 119.9(3) . . ?
C27 C26 H26 120.1 . . ?
C26 C27 H27 119.7 . . ?
C26 C27 C28 120.6(3) . . ?
C28 C27 H27 119.7 . . ?
C23 C28 H28 119.8 . . ?
C27 C28 C23 120.3(3) . . ?
C27 C28 H28 119.8 . . ?
C30 C29 P1 118.05(17) . . ?
C34 C29 P1 122.90(17) . . ?
C34 C29 C30 119.0(2) . . ?
C29 C30 H30 119.7 . . ?
C31 C30 C29 120.6(3) . . ?
C31 C30 H30 119.7 . . ?
C30 C31 H31 119.9 . . ?
C32 C31 C30 120.1(3) . . ?
C32 C31 H31 119.9 . . ?
C31 C32 H32 119.8 . . ?
C31 C32 C33 120.4(3) . . ?
C33 C32 H32 119.8 . . ?
C32 C33 H33 119.7 . . ?
C32 C33 C34 120.6(3) . . ?
C34 C33 H33 119.7 . . ?
C29 C34 C33 119.4(2) . . ?
C29 C34 H34 120.3 . . ?
C33 C34 H34 120.3 . . ?
O2 Cl1 O4 107.6(6) . . ?
O2 Cl1 O5 108.1(6) . . ?
O2A Cl1 O3A 105.4(6) . . ?
O3 Cl1 O2 112.2(7) . . ?
O3 Cl1 O4 112.3(7) . . ?
O3 Cl1 O5 110.4(6) . . ?
O4 Cl1 O5 106.0(7) . . ?
O4A Cl1 O2A 108.7(6) . . ?
O4A Cl1 O3A 107.5(6) . . ?
O5A Cl1 O2A 109.5(5) . . ?
O5A Cl1 O3A 109.8(5) . . ?
O5A Cl1 O4A 115.4(7) . . ?
H35A C35 H35B 109.5 . . ?
H35A C35 H35C 109.5 . . ?
H35B C35 H35C 109.5 . . ?
C37 C35 H35A 109.5 . . ?
C37 C35 H35B 109.5 . . ?
C37 C35 H35C 109.5 . . ?
H35D C35A H35E 109.5 . . ?
H35D C35A H35F 109.5 . . ?
H35E C35A H35F 109.5 . . ?
C37A C35A H35D 109.5 . . ?
C37A C35A H35E 109.5 . . ?
C37A C35A H35F 109.5 . . ?
H36A C36 H36B 109.5 . . ?
H36A C36 H36C 109.5 . . ?
H36B C36 H36C 109.5 . . ?
C37 C36 H36A 109.5 . . ?
C37 C36 H36B 109.5 . . ?
C37 C36 H36C 109.5 . . ?
H36D C36A H36E 109.5 . . ?
H36D C36A H36F 109.5 . . ?
H36E C36A H36F 109.5 . . ?
C37A C36A H36D 109.6 . . ?
C37A C36A H36E 109.5 . . ?
C37A C36A H36F 109.3 . . ?
O1 C37 C35 123.1(6) . . ?
O1 C37 C36 119.4(6) . . ?
C36 C37 C35 117.4(5) . . ?
O1A C37A C35A 116(3) . . ?
O1A C37A C36A 123(3) . . ?
C36A C37A C35A 120.6(19) . . ?
H6A O6 H6B 104.5 . . ?
H7A O7 H7B 104.4 . . ?

loop_
_geom_bond_atom_site_label_1
_geom_bond_atom_site_label_2
_geom_bond_distance
_geom_bond_site_symmetry_2
_geom_bond_publ_flag
Cu1 P1 2.2527(5) . ?
Cu1 P2 2.2582(5) 2_675 ?
Cu1 N1 2.1217(17) . ?
Cu1 N2 2.2053(17) . ?
P1 N6 1.6859(17) . ?
P1 C11 1.829(2) . ?
P1 C29 1.819(2) . ?
P2 N6 1.6818(17) . ?
P2 C17 1.821(2) . ?
P2 C23 1.823(2) . ?
N1 C1 1.338(3) . ?
N1 C4 1.346(3) . ?
N2 N3 1.354(2) . ?
N2 C5 1.319(3) . ?
N3 H3 0.8600 . ?
N3 C6 1.334(3) . ?
N4 C5 1.353(3) . ?
N4 C6 1.325(3) . ?
N5 C3 1.350(4) . ?
N5 C4 1.329(3) . ?
N6 H6 0.8600 . ?
C1 H1 0.9300 . ?
C1 C2 1.377(3) . ?
C2 H2 0.9300 . ?
C2 C3 1.355(4) . ?
C3 H3A 0.9300 . ?
C4 C5 1.468(3) . ?
C6 C7 1.513(3) . ?
C7 C8 1.495(6) . ?
C7 C8A 1.560(18) . ?
C7 C9 1.512(5) . ?
C7 C9A 1.459(18) . ?
C7 C10 1.548(6) . ?
C7 C10A 1.528(16) . ?
C8 H8A 0.9600 . ?
C8 H8B 0.9600 . ?
C8 H8C 0.9600 . ?
C8A H8AA 0.9603 . ?
C8A H8AB 0.9601 . ?
C8A H8AC 0.9598 . ?
C9 H9A 0.9600 . ?
C9 H9B 0.9600 . ?
C9 H9C 0.9600 . ?
C9A H9AA 0.9601 . ?
C9A H9AB 0.9600 . ?
C9A H9AC 0.9594 . ?
C10 H10A 0.9600 . ?
C10 H10B 0.9600 . ?
C10 H10C 0.9600 . ?
C10A H10D 0.9602 . ?
C10A H10E 0.9600 . ?
C10A H10F 0.9598 . ?
C11 C12 1.376(3) . ?
C11 C16 1.381(4) . ?
C12 H12 0.9300 . ?
C12 C13 1.396(4) . ?
C13 H13 0.9300 . ?
C13 C14 1.353(6) . ?
C14 H14 0.9300 . ?
C14 C15 1.358(5) . ?
C15 H15 0.9300 . ?
C15 C16 1.391(4) . ?
C16 H16 0.9300 . ?
C17 C18 1.378(4) . ?
C17 C22 1.391(3) . ?
C18 H18 0.9300 . ?
C18 C19 1.392(4) . ?
C19 H19 0.9300 . ?
C19 C20 1.387(6) . ?
C20 H20 0.9300 . ?
C20 C21 1.348(6) . ?
C21 H21 0.9300 . ?
C21 C22 1.377(4) . ?
C22 H22 0.9300 . ?
C23 C24 1.391(3) . ?
C23 C28 1.393(3) . ?
C24 H24 0.9300 . ?
C24 C25 1.390(4) . ?
C25 H25 0.9300 . ?
C25 C26 1.382(5) . ?
C26 H26 0.9300 . ?
C26 C27 1.371(5) . ?
C27 H27 0.9300 . ?
C27 C28 1.383(4) . ?
C28 H28 0.9300 . ?
C29 C30 1.389(3) . ?
C29 C34 1.387(3) . ?
C30 H30 0.9300 . ?
C30 C31 1.379(4) . ?
C31 H31 0.9300 . ?
C31 C32 1.363(5) . ?
C32 H32 0.9300 . ?
C32 C33 1.364(5) . ?
C33 H33 0.9300 . ?
C33 C34 1.396(4) . ?
C34 H34 0.9300 . ?
Cl1 O2 1.420(8) . ?
Cl1 O2A 1.462(7) . ?
Cl1 O3 1.372(9) . ?
Cl1 O3A 1.464(8) . ?
Cl1 O4 1.441(9) . ?
Cl1 O4A 1.403(8) . ?
Cl1 O5 1.454(8) . ?
Cl1 O5A 1.386(8) . ?
O1 C37 1.211(5) . ?
O1A C37A 1.214(18) . ?
C35 H35A 0.9600 . ?
C35 H35B 0.9600 . ?
C35 H35C 0.9600 . ?
C35 C37 1.496(8) . ?
C35A H35D 0.9600 . ?
C35A H35E 0.9600 . ?
C35A H35F 0.9600 . ?
C35A C37A 1.49(2) . ?
C36 H36A 0.9600 . ?
C36 H36B 0.9600 . ?
C36 H36C 0.9600 . ?
C36 C37 1.478(8) . ?
C36A H36D 0.9599 . ?
C36A H36E 0.9599 . ?
C36A H36F 0.9601 . ?
C36A C37A 1.47(2) . ?
O6 H6A 0.8498 . ?
O6 H6B 0.8499 . ?
O7 H7A 0.8932 . ?
O7 H7B 0.8622 . ?

loop_
_geom_torsion_atom_site_label_1
_geom_torsion_atom_site_label_2
_geom_torsion_atom_site_label_3
_geom_torsion_atom_site_label_4
_geom_torsion
_geom_torsion_site_symmetry_1
_geom_torsion_site_symmetry_2
_geom_torsion_site_symmetry_3
_geom_torsion_site_symmetry_4
_geom_torsion_publ_flag
Cu1 P1 N6 P2 -12.02(15) . . . . ?
Cu1 P1 C11 C12 107.3(2) . . . . ?
Cu1 P1 C11 C16 -67.1(2) . . . . ?
Cu1 P1 C29 C30 -33.4(2) . . . . ?
Cu1 P1 C29 C34 143.95(19) . . . . ?
Cu1 P2 N6 P1 -28.21(15) 2_675 . . . ?
Cu1 P2 C17 C18 153.7(2) 2_675 . . . ?
Cu1 P2 C17 C22 -25.4(2) 2_675 . . . ?
Cu1 P2 C23 C24 -72.7(2) 2_675 . . . ?
Cu1 P2 C23 C28 98.21(19) 2_675 . . . ?
Cu1 N1 C1 C2 178.78(19) . . . . ?
Cu1 N1 C4 N5 -178.8(2) . . . . ?
Cu1 N1 C4 C5 0.0(3) . . . . ?
Cu1 N2 N3 C6 179.7(2) . . . . ?
Cu1 N2 C5 N4 -179.63(18) . . . . ?
Cu1 N2 C5 C4 1.3(3) . . . . ?
P1 C11 C12 C13 -174.7(3) . . . . ?
P1 C11 C16 C15 175.6(3) . . . . ?
P1 C29 C30 C31 176.6(2) . . . . ?
P1 C29 C34 C33 -175.4(2) . . . . ?
P2 C17 C18 C19 -179.1(3) . . . . ?
P2 C17 C22 C21 179.3(2) . . . . ?
P2 C23 C24 C25 170.8(2) . . . . ?
P2 C23 C28 C27 -170.9(2) . . . . ?
N1 C1 C2 C3 -0.3(4) . . . . ?
N1 C4 C5 N2 -0.9(3) . . . . ?
N1 C4 C5 N4 -179.9(2) . . . . ?
N2 N3 C6 N4 -0.2(3) . . . . ?
N2 N3 C6 C7 -179.6(3) . . . . ?
N3 N2 C5 N4 0.2(3) . . . . ?
N3 N2 C5 C4 -178.9(2) . . . . ?
N3 C6 C7 C8 -66.2(5) . . . . ?
N3 C6 C7 C8A -23.5(19) . . . . ?
N3 C6 C7 C9 56.3(5) . . . . ?
N3 C6 C7 C9A 109.0(18) . . . . ?
N3 C6 C7 C10 171.0(4) . . . . ?
N3 C6 C7 C10A -136.6(17) . . . . ?
N4 C6 C7 C8 114.4(5) . . . . ?
N4 C6 C7 C8A 157.1(18) . . . . ?
N4 C6 C7 C9 -123.1(4) . . . . ?
N4 C6 C7 C9A -70.4(18) . . . . ?
N4 C6 C7 C10 -8.3(5) . . . . ?
N4 C6 C7 C10A 44.0(17) . . . . ?
N5 C4 C5 N2 178.0(2) . . . . ?
N5 C4 C5 N4 -1.0(4) . . . . ?
N6 P1 C11 C12 -128.7(2) . . . . ?
N6 P1 C11 C16 57.0(2) . . . . ?
N6 P1 C29 C30 -166.43(19) . . . . ?
N6 P1 C29 C34 10.9(2) . . . . ?
N6 P2 C17 C18 20.1(3) . . . . ?
N6 P2 C17 C22 -158.91(19) . . . . ?
N6 P2 C23 C24 48.6(2) . . . . ?
N6 P2 C23 C28 -140.52(19) . . . . ?
C1 N1 C4 N5 0.2(4) . . . . ?
C1 N1 C4 C5 179.0(2) . . . . ?
C1 C2 C3 N5 0.6(5) . . . . ?
C3 N5 C4 N1 0.1(4) . . . . ?
C3 N5 C4 C5 -178.6(3) . . . . ?
C4 N1 C1 C2 -0.1(3) . . . . ?
C4 N5 C3 C2 -0.5(5) . . . . ?
C5 N2 N3 C6 0.0(3) . . . . ?
C5 N4 C6 N3 0.3(3) . . . . ?
C5 N4 C6 C7 179.7(3) . . . . ?
C6 N4 C5 N2 -0.3(3) . . . . ?
C6 N4 C5 C4 178.7(2) . . . . ?
C11 P1 N6 P2 -129.36(13) . . . . ?
C11 P1 C29 C30 85.2(2) . . . . ?
C11 P1 C29 C34 -97.4(2) . . . . ?
C11 C12 C13 C14 -1.3(6) . . . . ?
C12 C11 C16 C15 1.1(4) . . . . ?
C12 C13 C14 C15 2.4(7) . . . . ?
C13 C14 C15 C16 -1.8(6) . . . . ?
C14 C15 C16 C11 0.0(5) . . . . ?
C16 C11 C12 C13 -0.4(5) . . . . ?
C17 P2 N6 P1 109.05(14) . . . . ?
C17 P2 C23 C24 158.1(2) . . . . ?
C17 P2 C23 C28 -31.0(2) . . . . ?
C17 C18 C19 C20 0.0(6) . . . . ?
C18 C17 C22 C21 0.3(4) . . . . ?
C18 C19 C20 C21 -0.3(6) . . . . ?
C19 C20 C21 C22 0.5(6) . . . . ?
C20 C21 C22 C17 -0.5(5) . . . . ?
C22 C17 C18 C19 0.0(5) . . . . ?
C23 P2 N6 P1 -143.31(13) . . . . ?
C23 P2 C17 C18 -87.6(2) . . . . ?
C23 P2 C17 C22 93.4(2) . . . . ?
C23 C24 C25 C26 0.5(5) . . . . ?
C24 C23 C28 C27 0.1(4) . . . . ?
C24 C25 C26 C27 -0.3(5) . . . . ?
C25 C26 C27 C28 0.0(5) . . . . ?
C26 C27 C28 C23 0.1(4) . . . . ?
C28 C23 C24 C25 -0.4(4) . . . . ?
C29 P1 N6 P2 122.36(13) . . . . ?
C29 P1 C11 C12 -19.5(3) . . . . ?
C29 P1 C11 C16 166.1(2) . . . . ?
C29 C30 C31 C32 -0.9(5) . . . . ?
C30 C29 C34 C33 1.9(4) . . . . ?
C30 C31 C32 C33 1.5(6) . . . . ?
C31 C32 C33 C34 -0.4(6) . . . . ?
C32 C33 C34 C29 -1.3(5) . . . . ?
C34 C29 C30 C31 -0.8(4) . . . . ?
